data_1571922
loop_
_publ_author_name
'Li, Ranran'
'Ma, Bin'
'Li, Meng'
'Wang, Dan'
'Liu, Peng'
'An, Peng'

_publ_section_title
;
 Multi-heteroatom doped nanographenes: enhancing photosensitization
 capacity by forming an electron donor-acceptor architecture.
;
_journal_issue 29
_journal_name_full 'Chemical science'
_journal_page_first 11408
_journal_page_last 11417
_journal_paper_doi 10.1039/d4sc02416h
_journal_volume 15
_journal_year 2024
_chemical_formula_moiety '2(C46 H32 N4 Se), C H2 Cl2'
_chemical_formula_sum 'C93 H66 Cl2 N8 Se2'
_chemical_formula_weight 1524.35
_space_group_crystal_system triclinic
_space_group_IT_number 2
_space_group_name_Hall '-P 1'
_space_group_name_H-M_alt 'P -1'
_atom_sites_solution_hydrogens geom
_atom_sites_solution_primary direct
_audit_creation_date 2023-05-25
_audit_creation_method
;
FinalCif V88 by Daniel Kratzert, Freiburg 2023,
https://github.com/dkratzert/FinalCif
;
_audit_update_record
;
2024-03-30 deposited with the CCDC.	2024-06-17 downloaded from the CCDC.
;
_cell_angle_alpha 101.977(3)
_cell_angle_beta 92.500(3)
_cell_angle_gamma 105.115(3)
_cell_formula_units_Z 2
_cell_length_a 13.9675(10)
_cell_length_b 15.5987(11)
_cell_length_c 17.3739(13)
_cell_measurement_reflns_used 9869
_cell_measurement_temperature 100.00
_cell_measurement_theta_max 68.47
_cell_measurement_theta_min 2.61
_cell_volume 3555.6(5)
_computing_molecular_graphics 'Olex2 1.5 (Dolomanov et al., 2009)'
_computing_publication_material 'Olex2 1.5 (Dolomanov et al., 2009)'
_computing_structure_refinement 'SHELXL 2018/3 (Sheldrick, 2015)'
_computing_structure_solution 'SHELXT 2018/2 (Sheldrick, 2018)'
_diffrn_ambient_environment N~2~
_diffrn_ambient_temperature 100.00
_diffrn_detector CPAD
_diffrn_detector_area_resol_mean 7.41
_diffrn_detector_type 'Bruker PHOTON'
_diffrn_measured_fraction_theta_full 0.998
_diffrn_measured_fraction_theta_max 0.994
_diffrn_measurement_device 'three-circle diffractometer'
_diffrn_measurement_device_type 'Bruker D8 VENTURE dual wavelength Mo/Cu'
_diffrn_measurement_method '\w and \f scans'
_diffrn_measurement_specimen_support 'MiTeGen micromount'
_diffrn_radiation_monochromator 'mirror optics'
_diffrn_radiation_probe x-ray
_diffrn_radiation_type CuK\a
_diffrn_radiation_wavelength 1.54178
_diffrn_reflns_av_R_equivalents 0.0486
_diffrn_reflns_av_unetI/netI 0.0374
_diffrn_reflns_Laue_measured_fraction_full 0.998
_diffrn_reflns_Laue_measured_fraction_max 0.994
_diffrn_reflns_limit_h_max 16
_diffrn_reflns_limit_h_min -13
_diffrn_reflns_limit_k_max 18
_diffrn_reflns_limit_k_min -18
_diffrn_reflns_limit_l_max 20
_diffrn_reflns_limit_l_min -20
_diffrn_reflns_number 53367
_diffrn_reflns_point_group_measured_fraction_full 0.998
_diffrn_reflns_point_group_measured_fraction_max 0.994
_diffrn_reflns_theta_full 67.679
_diffrn_reflns_theta_max 68.465
_diffrn_reflns_theta_min 2.614
_diffrn_source 'microfocus sealed X-ray tube'
_diffrn_source_current 1.1
_diffrn_source_power 0.05500000000000001
_diffrn_source_type 'Incoatec I\ms'
_diffrn_source_voltage 50.0
_diffrn_standards_number 0
_exptl_absorpt_coefficient_mu 2.434
_exptl_absorpt_correction_T_max 0.7531
_exptl_absorpt_correction_T_min 0.5390
_exptl_absorpt_correction_type multi-scan
_exptl_absorpt_process_details
;
SADABS-2016/2 (Bruker,2016/2) was used for absorption correction.
wR2(int) was 0.1370 before and 0.0652 after correction.
The Ratio of minimum to maximum transmission is 0.7157.
The \l/2 correction factor is Not present.
;
_exptl_crystal_colour orange
_exptl_crystal_colour_primary orange
_exptl_crystal_density_diffrn 1.424
_exptl_crystal_description plate
_exptl_crystal_F_000 1564
_exptl_crystal_size_max 0.24
_exptl_crystal_size_mid 0.12
_exptl_crystal_size_min 0.1
_refine_diff_density_max 0.892
_refine_diff_density_min -0.727
_refine_diff_density_rms 0.066
_refine_ls_extinction_method none
_refine_ls_goodness_of_fit_ref 1.071
_refine_ls_hydrogen_treatment constr
_refine_ls_matrix_type full
_refine_ls_number_parameters 989
_refine_ls_number_reflns 12993
_refine_ls_number_restraints 36
_refine_ls_restrained_S_all 1.075
_refine_ls_R_factor_all 0.0418
_refine_ls_R_factor_gt 0.0390
_refine_ls_shift/su_max 0.001
_refine_ls_shift/su_mean 0.000
_refine_ls_structure_factor_coef Fsqd
_refine_ls_weighting_details 'w=1/[\s^2^(Fo^2^)+(0.0335P)^2^+4.6813P] where P=(Fo^2^+2Fc^2^)/3'
_refine_ls_weighting_scheme calc
_refine_ls_wR_factor_gt 0.0945
_refine_ls_wR_factor_ref 0.0962
_reflns_Friedel_coverage 0.000
_reflns_number_gt 12170
_reflns_number_total 12993
_reflns_threshold_expression 'I > 2\s(I)'
_cod_data_source_file d4sc02416h2.cif
_cod_data_source_block 1_sq
_cod_depositor_comments 'Adding full bibliography for 1571920--1571922.cif.'
_cod_original_cell_volume 3555.6(4)
_cod_database_code 1571922
_shelx_shelxl_version_number 2018/3
_olex2_refinement_description
;
1. Fixed Uiso
 At 1.2 times of:
  All C(H) groups, All C(H,H) groups
 At 1.5 times of:
  All C(H,H,H) groups
2. Rigid body (RIGU) restrains
 C23, C91, C45, C39
 with sigma for 1-2 distances of 0.005 and sigma for 1-3 distances of 0.001
 C23A, C45A, C91A, C39
 with sigma for 1-2 distances of 0.005 and sigma for 1-3 distances of 0.001
3. Others
 Sof(C23A)=Sof(H23D)=Sof(H23E)=Sof(H23F)=Sof(C91A)=Sof(H91D)=Sof(H91E)=
 Sof(H91F)=Sof(C45A)=Sof(H45D)=Sof(H45E)=Sof(H45F)=1-FVAR(1)
 Sof(C23)=Sof(H23A)=Sof(H23B)=Sof(H23C)=Sof(C45)=Sof(H45A)=Sof(H45B)=Sof(H45C)=
 Sof(C91)=Sof(H91A)=Sof(H91B)=Sof(H91C)=FVAR(1)
4.a Secondary CH2 refined with riding coordinates:
 C87(H87A,H87B)
4.b Aromatic/amide H refined with riding coordinates:
 C1(H1), C13(H13), C19(H19), C20(H20), C25(H25), C27(H27), C31(H31), C47(H47),
 C54(H54), C59(H59), C65(H65), C76(H76), C81(H81), C86(H86), C2(H2), C15(H15),
 C17(H17), C29(H29), C33(H33), C34(H34), C41(H41), C57(H57), C63(H63), C66(H66),
  C67(H67), C69(H69), C71(H71), C73(H73)
4.c Idealised Me refined as rotating group:
 C5(H5A,H5B,H5C), C37(H37A,H37B,H37C), C43(H43A,H43B,H43C), C79(H79A,H79B,
 H79C), C85(H85A,H85B,H85C), C89(H89A,H89B,H89C), C11(H11A,H11B,H11C), C21(H21A,
 H21B,H21C), C23(H23A,H23B,H23C), C45(H45A,H45B,H45C), C83(H83A,H83B,H83C),
 C91(H91A,H91B,H91C), C23A(H23D,H23E,H23F), C91A(H91D,H91E,H91F), C45A(H45D,
 H45E,H45F)
;
_platon_squeeze_void_probe_radius 1.20
_olex2_submission_special_instructions 'No special instructions were received'
_shelx_space_group_comment
;
The symmetry employed for this shelxl refinement is uniquely defined
by the following loop, which should always be used as a source of
symmetry information in preference to the above space-group names.
They are only intended as comments.
;
_shelx_estimated_absorpt_t_min 0.593
_shelx_estimated_absorpt_t_max 0.793
_olex2_diffrn_ambient_temperature_device 'Oxford Cryostream 800'

loop_
_space_group_symop_operation_xyz
'x, y, z'
'-x, -y, -z'

loop_
_atom_site_label
_atom_site_type_symbol
_atom_site_fract_x
_atom_site_fract_y
_atom_site_fract_z
_atom_site_U_iso_or_equiv
_atom_site_adp_type
_atom_site_occupancy
_atom_site_site_symmetry_order
_atom_site_calc_flag
_atom_site_refinement_flags_posn
_atom_site_refinement_flags_adp
_atom_site_refinement_flags_occupancy
_atom_site_disorder_assembly
_atom_site_disorder_group
Se01 Se 0.39448(2) 0.28941(2) 0.84144(2) 0.01785(7) Uani 1 1 d . . . . .
N1 N -0.17000(14) 0.12346(13) 0.62659(11) 0.0201(4) Uani 1 1 d . . . . .
N2 N -0.13995(14) 0.10265(13) 0.48967(12) 0.0205(4) Uani 1 1 d . . . . .
N3 N -0.01166(14) 0.08425(12) 0.37292(11) 0.0176(4) Uani 1 1 d . . . . .
N4 N 0.15130(14) 0.08312(13) 0.33522(11) 0.0182(4) Uani 1 1 d . . . . .
C1 C -0.19686(17) 0.10831(16) 0.54914(14) 0.0216(5) Uani 1 1 d . . . . .
H1 H -0.265452 0.100559 0.534541 0.026 Uiso 1 1 calc R U . . .
C3 C 0.23469(16) 0.15320(14) 0.71150(12) 0.0148(4) Uani 1 1 d . . . . .
C4 C -0.00421(16) 0.13201(14) 0.59088(13) 0.0154(4) Uani 1 1 d . . . . .
C5 C 0.45585(19) -0.02792(17) 0.27339(15) 0.0262(5) Uani 1 1 d . . . . .
H5A H 0.498381 -0.049498 0.234828 0.039 Uiso 1 1 calc R U . . .
H5B H 0.397662 -0.019548 0.245459 0.039 Uiso 1 1 calc R U . . .
H5C H 0.433667 -0.072952 0.305324 0.039 Uiso 1 1 calc R U . . .
C9 C -0.14717(18) 0.20520(17) 0.93025(14) 0.0238(5) Uani 1 1 d . . . . .
C10 C 0.43347(16) 0.15320(14) 0.53186(13) 0.0159(4) Uani 1 1 d . . . . .
C13 C 0.58100(17) 0.22557(15) 0.63030(14) 0.0196(4) Uani 1 1 d . . . . .
H13 H 0.621864 0.218702 0.588416 0.024 Uiso 1 1 calc R U . . .
C16 C 0.09911(16) 0.14334(14) 0.61411(13) 0.0148(4) Uani 1 1 d . . . . .
C18 C 0.26106(16) 0.11641(15) 0.78006(12) 0.0153(4) Uani 1 1 d . . . . .
C19 C 0.22925(19) -0.01163(17) 0.84238(14) 0.0255(5) Uani 1 1 d . . . . .
H19 H 0.195817 -0.073364 0.841243 0.031 Uiso 1 1 calc R U . . .
C20 C -0.10624(17) 0.16194(15) 0.78717(13) 0.0191(4) Uani 1 1 d . . . . .
H20 H -0.173175 0.156877 0.769305 0.023 Uiso 1 1 calc R U . . .
C22 C 0.46245(16) 0.25174(14) 0.75217(13) 0.0169(4) Uani 1 1 d . . . . .
C25 C 0.05425(17) 0.07480(15) 0.32114(13) 0.0191(4) Uani 1 1 d . . . . .
H25 H 0.028933 0.060193 0.266978 0.023 Uiso 1 1 calc R U . . .
C26 C 0.29256(16) 0.11453(14) 0.43193(13) 0.0164(4) Uani 1 1 d . . . . .
C27 C 0.49017(16) 0.12616(15) 0.47112(13) 0.0176(4) Uani 1 1 d . . . . .
H27 H 0.558008 0.130012 0.484765 0.021 Uiso 1 1 calc R U . . .
C31 C 0.62489(17) 0.26730(16) 0.70586(14) 0.0214(5) Uani 1 1 d . . . . .
H31 H 0.695456 0.286488 0.716481 0.026 Uiso 1 1 calc R U . . .
C32 C 0.41389(16) 0.20322(14) 0.67570(13) 0.0152(4) Uani 1 1 d . . . . .
C37 C 0.54179(18) 0.13556(17) 0.27815(14) 0.0232(5) Uani 1 1 d . . . . .
H37A H 0.576470 0.194719 0.312875 0.035 Uiso 1 1 calc R U . . .
H37B H 0.480646 0.140060 0.251407 0.035 Uiso 1 1 calc R U . . .
H37C H 0.585251 0.118016 0.238608 0.035 Uiso 1 1 calc R U . . .
C43 C -0.1548(3) 0.1440(2) 0.98918(18) 0.0417(7) Uani 1 1 d . . . . .
H43A H -0.186350 0.080541 0.961690 0.063 Uiso 1 1 calc R U . . .
H43B H -0.195010 0.162844 1.030881 0.063 Uiso 1 1 calc R U . . .
H43C H -0.087848 0.149379 1.012772 0.063 Uiso 1 1 calc R U . . .
C44 C 0.06130(16) 0.15456(14) 0.75375(13) 0.0159(4) Uani 1 1 d . . . . .
C46 C 0.26767(16) 0.15525(14) 0.57514(13) 0.0147(4) Uani 1 1 d . . . . .
C47 C 0.21304(16) 0.02569(15) 0.77850(13) 0.0182(4) Uani 1 1 d . . . . .
H47 H 0.169013 -0.010881 0.733602 0.022 Uiso 1 1 calc R U . . .
C50 C 0.12603(16) 0.11800(14) 0.47309(13) 0.0151(4) Uani 1 1 d . . . . .
C51 C 0.30489(16) 0.17175(14) 0.65601(13) 0.0148(4) Uani 1 1 d . . . . .
C52 C 0.18789(16) 0.10521(14) 0.41182(13) 0.0160(4) Uani 1 1 d . . . . .
C54 C 0.35304(17) 0.09158(15) 0.37343(13) 0.0177(4) Uani 1 1 d . . . . .
H54 H 0.326126 0.073797 0.319527 0.021 Uiso 1 1 calc R U . . .
C59 C 0.08725(17) 0.17243(15) 0.83598(13) 0.0181(4) Uani 1 1 d . . . . .
H59 H 0.153530 0.176337 0.854685 0.022 Uiso 1 1 calc R U . . .
C60 C 0.02476(16) 0.10571(14) 0.44954(13) 0.0164(4) Uani 1 1 d . . . . .
C65 C 0.34515(19) 0.13086(17) 0.90895(14) 0.0254(5) Uani 1 1 d . . . . .
H65 H 0.390949 0.166967 0.952998 0.030 Uiso 1 1 calc R U . . .
C68 C -0.03880(16) 0.14949(14) 0.73080(13) 0.0162(4) Uani 1 1 d . . . . .
C70 C 0.32812(16) 0.16692(15) 0.84477(13) 0.0180(4) Uani 1 1 d . . . . .
C72 C 0.13295(16) 0.14954(14) 0.69377(13) 0.0148(4) Uani 1 1 d . . . . .
C74 C -0.07304(16) 0.13466(14) 0.64767(13) 0.0172(4) Uani 1 1 d . . . . .
C75 C 0.51519(17) 0.06337(15) 0.32758(13) 0.0193(5) Uani 1 1 d . . . . .
C76 C 0.02017(17) 0.18444(15) 0.89021(13) 0.0193(4) Uani 1 1 d . . . . .
H76 H 0.041453 0.195264 0.944909 0.023 Uiso 1 1 calc R U . . .
C78 C -0.07858(17) 0.18123(15) 0.86741(13) 0.0192(4) Uani 1 1 d . . . . .
C79 C 0.61214(18) 0.05110(17) 0.36256(14) 0.0235(5) Uani 1 1 d . . . . .
H79A H 0.654190 0.110166 0.392862 0.035 Uiso 1 1 calc R U . . .
H79B H 0.647727 0.026737 0.319658 0.035 Uiso 1 1 calc R U . . .
H79C H 0.596469 0.008562 0.397527 0.035 Uiso 1 1 calc R U . . .
C80 C 0.33165(16) 0.14343(14) 0.51282(13) 0.0153(4) Uani 1 1 d . . . . .
C81 C 0.2945(2) 0.04154(19) 0.90799(15) 0.0316(6) Uani 1 1 d . . . . .
H81 H 0.304298 0.016478 0.952124 0.038 Uiso 1 1 calc R U . . .
C82 C -0.04268(16) 0.11450(14) 0.51082(13) 0.0165(4) Uani 1 1 d . . . . .
C84 C 0.45187(17) 0.09421(15) 0.39245(13) 0.0171(4) Uani 1 1 d . . . . .
C85 C -0.1004(2) 0.3040(2) 0.97588(19) 0.0405(7) Uani 1 1 d . . . . .
H85A H -0.141058 0.319803 1.018269 0.061 Uiso 1 1 calc R U . . .
H85B H -0.097305 0.344984 0.939703 0.061 Uiso 1 1 calc R U . . .
H85C H -0.032839 0.310336 0.998815 0.061 Uiso 1 1 calc R U . . .
C86 C 0.56520(17) 0.28117(15) 0.76658(14) 0.0198(4) Uani 1 1 d . . . . .
H86 H 0.595374 0.311238 0.818614 0.024 Uiso 1 1 calc R U . . .
C89 C -0.2502(2) 0.1979(3) 0.89397(18) 0.0620(12) Uani 1 1 d . . . . .
H89A H -0.282110 0.134684 0.865916 0.093 Uiso 1 1 calc R U . . .
H89B H -0.244923 0.237791 0.856675 0.093 Uiso 1 1 calc R U . . .
H89C H -0.290423 0.216435 0.935810 0.093 Uiso 1 1 calc R U . . .
C90 C 0.47703(16) 0.19295(14) 0.61386(13) 0.0163(4) Uani 1 1 d . . . . .
C93 C 0.16461(16) 0.13931(14) 0.55463(13) 0.0152(4) Uani 1 1 d . . . . .
Se02 Se 0.17163(2) 0.38686(2) 0.81245(2) 0.02021(7) Uani 1 1 d . . . . .
N5 N 0.28644(14) 0.29191(13) 0.30998(11) 0.0183(4) Uani 1 1 d . . . . .
N6 N 0.46073(14) 0.32170(13) 0.34806(11) 0.0187(4) Uani 1 1 d . . . . .
N7 N 0.62212(14) 0.38608(13) 0.46184(11) 0.0191(4) Uani 1 1 d . . . . .
N8 N 0.69007(14) 0.45356(13) 0.59668(12) 0.0196(4) Uani 1 1 d . . . . .
C2 C 0.69595(17) 0.42222(16) 0.52017(14) 0.0206(5) Uani 1 1 d . . . . .
H2 H 0.761294 0.426133 0.505208 0.025 Uiso 1 1 calc R U . . .
C6 C 0.23581(16) 0.37421(14) 0.54860(13) 0.0152(4) Uani 1 1 d . . . . .
C7 C 0.05941(16) 0.35572(14) 0.50349(14) 0.0179(4) Uani 1 1 d . . . . .
C8 C 0.44509(16) 0.34797(14) 0.42383(13) 0.0162(4) Uani 1 1 d . . . . .
C11 C -0.0985(2) 0.38725(19) 0.2920(2) 0.0414(7) Uani 1 1 d . . . . .
H11A H -0.036230 0.426921 0.280838 0.062 Uiso 1 1 calc R U . . .
H11B H -0.118041 0.415537 0.342404 0.062 Uiso 1 1 calc R U . . .
H11C H -0.151064 0.378482 0.249498 0.062 Uiso 1 1 calc R U . . .
C12 C 0.17215(16) 0.32267(14) 0.40573(13) 0.0167(4) Uani 1 1 d . . . . .
C14 C 0.33306(16) 0.37662(14) 0.52828(13) 0.0149(4) Uani 1 1 d . . . . .
C15 C 0.36050(18) 0.68387(16) 0.82081(14) 0.0214(5) Uani 1 1 d . . . . .
H15 H 0.397987 0.744326 0.821282 0.026 Uiso 1 1 calc R U . . .
C17 C -0.05999(18) 0.36859(17) 0.60436(15) 0.0249(5) Uani 1 1 d . . . . .
H17 H -0.110535 0.359950 0.562846 0.030 Uiso 1 1 calc R U . . .
C21 C -0.0586(2) 0.2495(2) 0.21646(16) 0.0342(6) Uani 1 1 d . . . . .
H21A H -0.115050 0.238301 0.176698 0.051 Uiso 1 1 calc R U . . .
H21B H -0.045533 0.191503 0.219513 0.051 Uiso 1 1 calc R U . . .
H21C H 0.000670 0.289695 0.201519 0.051 Uiso 1 1 calc R U . . .
C23 C 0.7992(8) 0.4925(7) 0.9027(5) 0.050(2) Uani 0.62(2) 1 d . . P A 1
H23A H 0.859305 0.514205 0.940350 0.075 Uiso 0.62(2) 1 calc R U P A 1
H23B H 0.815999 0.466089 0.850491 0.075 Uiso 0.62(2) 1 calc R U P A 1
H23C H 0.749269 0.446013 0.920718 0.075 Uiso 0.62(2) 1 calc R U P A 1
C24 C 0.24917(16) 0.50888(15) 0.81909(13) 0.0183(4) Uani 1 1 d . . . . .
C28 C 0.11561(16) 0.39190(14) 0.64799(13) 0.0165(4) Uani 1 1 d . . . . .
C29 C -0.01264(18) 0.38186(16) 0.74081(15) 0.0240(5) Uani 1 1 d . . . . .
H29 H -0.030224 0.381432 0.792962 0.029 Uiso 1 1 calc R U . . .
C30 C 0.27093(16) 0.31911(14) 0.38611(13) 0.0163(4) Uani 1 1 d . . . . .
C33 C -0.01400(17) 0.33874(15) 0.44073(14) 0.0203(5) Uani 1 1 d . . . . .
H33 H -0.077574 0.346056 0.452512 0.024 Uiso 1 1 calc R U . . .
C34 C 0.09553(16) 0.30361(14) 0.34517(13) 0.0179(4) Uani 1 1 d . . . . .
H34 H 0.107936 0.284884 0.291817 0.021 Uiso 1 1 calc R U . . .
C36 C 0.51297(16) 0.41115(14) 0.56340(13) 0.0153(4) Uani 1 1 d . . . . .
C38 C 0.53039(16) 0.38174(14) 0.48430(13) 0.0156(4) Uani 1 1 d . . . . .
C39 C 0.75612(19) 0.57413(18) 0.89693(15) 0.0270(5) Uani 1 1 d . . . . .
C40 C 0.29943(16) 0.52528(15) 0.75369(13) 0.0164(4) Uani 1 1 d . . . . .
C41 C -0.08489(18) 0.37504(18) 0.68068(16) 0.0279(5) Uani 1 1 d . . . . .
H41 H -0.150832 0.374830 0.692118 0.033 Uiso 1 1 calc R U . . .
C42 C 0.58545(16) 0.48014(14) 0.70149(13) 0.0166(4) Uani 1 1 d . . . . .
C45 C 0.7308(11) 0.6115(8) 0.9809(6) 0.044(2) Uani 0.62(2) 1 d . . P A 1
H45A H 0.684240 0.562455 0.998730 0.067 Uiso 0.62(2) 1 calc R U P A 1
H45B H 0.700202 0.661063 0.979810 0.067 Uiso 0.62(2) 1 calc R U P A 1
H45C H 0.792092 0.634521 1.017383 0.067 Uiso 0.62(2) 1 calc R U P A 1
C48 C 0.21944(16) 0.40534(14) 0.62872(13) 0.0155(4) Uani 1 1 d . . . . .
C49 C 0.08491(17) 0.38927(15) 0.72478(14) 0.0193(4) Uani 1 1 d . . . . .
C53 C 0.00136(16) 0.31159(14) 0.36167(14) 0.0185(4) Uani 1 1 d . . . . .
C55 C 0.40127(16) 0.44534(14) 0.66598(13) 0.0151(4) Uani 1 1 d . . . . .
C56 C 0.30450(16) 0.45220(14) 0.68406(13) 0.0155(4) Uani 1 1 d . . . . .
C57 C 0.48287(17) 0.49614(15) 0.80786(14) 0.0202(5) Uani 1 1 d . . . . .
H57 H 0.419034 0.489166 0.826619 0.024 Uiso 1 1 calc R U . . .
C58 C 0.41473(16) 0.40853(14) 0.58711(13) 0.0151(4) Uani 1 1 d . . . . .
C61 C 0.66258(17) 0.53707(15) 0.83775(14) 0.0207(5) Uani 1 1 d . . . . .
C62 C 0.15517(16) 0.34869(14) 0.48587(13) 0.0154(4) Uani 1 1 d . . . . .
C63 C 0.66980(17) 0.51197(15) 0.75757(14) 0.0192(4) Uani 1 1 d . . . . .
H63 H 0.733876 0.516362 0.739752 0.023 Uiso 1 1 calc R U . . .
C64 C 0.03840(17) 0.37445(15) 0.58616(14) 0.0186(4) Uani 1 1 d . . . . .
C66 C 0.38013(17) 0.29496(15) 0.29582(13) 0.0200(5) Uani 1 1 d . . . . .
H66 H 0.390692 0.275767 0.242072 0.024 Uiso 1 1 calc R U . . .
C67 C 0.35305(16) 0.61431(15) 0.75391(13) 0.0176(4) Uani 1 1 d . . . . .
H67 H 0.384400 0.627542 0.708669 0.021 Uiso 1 1 calc R U . . .
C69 C 0.56634(18) 0.52573(16) 0.86173(14) 0.0221(5) Uani 1 1 d . . . . .
H69 H 0.558577 0.538833 0.916612 0.026 Uiso 1 1 calc R U . . .
C71 C 0.25605(18) 0.57779(17) 0.88562(14) 0.0230(5) Uani 1 1 d . . . . .
H71 H 0.221883 0.565239 0.929855 0.028 Uiso 1 1 calc R U . . .
C73 C 0.31351(19) 0.66539(17) 0.88676(14) 0.0252(5) Uani 1 1 d . . . . .
H73 H 0.320706 0.712764 0.932684 0.030 Uiso 1 1 calc R U . . .
C77 C -0.08316(17) 0.29483(16) 0.29686(14) 0.0224(5) Uani 1 1 d . . . . .
C83 C -0.17912(18) 0.23328(19) 0.31671(16) 0.0297(6) Uani 1 1 d . . . . .
H83A H -0.201982 0.265697 0.363730 0.045 Uiso 1 1 calc R U . . .
H83B H -0.166162 0.177732 0.327132 0.045 Uiso 1 1 calc R U . . .
H83C H -0.230652 0.217016 0.271986 0.045 Uiso 1 1 calc R U . . .
C88 C 0.48936(16) 0.47580(14) 0.72542(13) 0.0165(4) Uani 1 1 d . . . . .
C91 C 0.8314(9) 0.6446(10) 0.8698(6) 0.069(3) Uani 0.62(2) 1 d . . P A 1
H91A H 0.892140 0.665098 0.906845 0.103 Uiso 0.62(2) 1 calc R U P A 1
H91B H 0.804943 0.696429 0.867691 0.103 Uiso 0.62(2) 1 calc R U P A 1
H91C H 0.847041 0.618774 0.817065 0.103 Uiso 0.62(2) 1 calc R U P A 1
C92 C 0.59802(16) 0.44836(14) 0.61883(13) 0.0170(4) Uani 1 1 d . . . . .
C94 C 0.35002(16) 0.34770(14) 0.44710(13) 0.0148(4) Uani 1 1 d . . . . .
Cl1 Cl -0.30006(6) -0.11093(7) 0.87921(5) 0.0581(2) Uani 1 1 d . . . . .
Cl2 Cl -0.08633(7) -0.08266(6) 0.91585(6) 0.0576(2) Uani 1 1 d . . . . .
C87 C -0.1827(2) -0.0978(2) 0.84216(16) 0.0375(6) Uani 1 1 d . . . . .
H87A H -0.185123 -0.152367 0.800373 0.045 Uiso 1 1 calc R U . . .
H87B H -0.168359 -0.044371 0.817766 0.045 Uiso 1 1 calc R U . . .
C23A C 0.8312(13) 0.5209(11) 0.8767(12) 0.058(4) Uani 0.38(2) 1 d . . P A 2
H23D H 0.884930 0.539446 0.920017 0.087 Uiso 0.38(2) 1 calc R U P A 2
H23E H 0.859152 0.533177 0.828010 0.087 Uiso 0.38(2) 1 calc R U P A 2
H23F H 0.798397 0.455601 0.868845 0.087 Uiso 0.38(2) 1 calc R U P A 2
C91A C 0.8063(10) 0.6741(8) 0.8861(8) 0.033(2) Uani 0.38(2) 1 d . . P A 2
H91D H 0.869137 0.700249 0.920417 0.050 Uiso 0.38(2) 1 calc R U P A 2
H91E H 0.761155 0.712254 0.900249 0.050 Uiso 0.38(2) 1 calc R U P A 2
H91F H 0.819436 0.671452 0.830793 0.050 Uiso 0.38(2) 1 calc R U P A 2
C45A C 0.737(2) 0.5861(18) 0.9815(13) 0.060(4) Uani 0.38(2) 1 d . . P A 2
H45D H 0.706331 0.526448 0.992594 0.090 Uiso 0.38(2) 1 calc R U P A 2
H45E H 0.691425 0.624683 0.992290 0.090 Uiso 0.38(2) 1 calc R U P A 2
H45F H 0.799806 0.615156 1.015172 0.090 Uiso 0.38(2) 1 calc R U P A 2

loop_
_atom_site_aniso_label
_atom_site_aniso_U_11
_atom_site_aniso_U_22
_atom_site_aniso_U_33
_atom_site_aniso_U_23
_atom_site_aniso_U_13
_atom_site_aniso_U_12
Se01 0.01659(12) 0.01748(12) 0.01782(12) 0.00237(9) 0.00141(9) 0.00317(9)
N1 0.0146(9) 0.0245(10) 0.0219(10) 0.0065(8) 0.0019(7) 0.0057(8)
N2 0.0155(9) 0.0245(10) 0.0228(10) 0.0092(8) 0.0010(7) 0.0051(8)
N3 0.0189(9) 0.0172(9) 0.0174(9) 0.0065(7) -0.0001(7) 0.0046(7)
N4 0.0204(10) 0.0180(9) 0.0170(9) 0.0065(7) 0.0012(7) 0.0050(7)
C1 0.0133(10) 0.0277(12) 0.0249(12) 0.0086(10) 0.0007(9) 0.0057(9)
C3 0.0146(10) 0.0135(10) 0.0153(10) 0.0023(8) 0.0015(8) 0.0029(8)
C4 0.0156(10) 0.0134(10) 0.0186(11) 0.0066(8) 0.0023(8) 0.0040(8)
C5 0.0291(13) 0.0234(12) 0.0264(12) 0.0026(10) 0.0064(10) 0.0093(10)
C9 0.0204(12) 0.0313(13) 0.0194(11) 0.0039(10) 0.0075(9) 0.0071(10)
C10 0.0153(10) 0.0147(10) 0.0198(11) 0.0090(8) 0.0043(8) 0.0033(8)
C13 0.0162(11) 0.0219(11) 0.0231(11) 0.0095(9) 0.0051(9) 0.0054(9)
C16 0.0156(10) 0.0111(10) 0.0182(10) 0.0049(8) 0.0026(8) 0.0032(8)
C18 0.0141(10) 0.0186(10) 0.0164(10) 0.0064(8) 0.0062(8) 0.0076(8)
C19 0.0314(13) 0.0217(12) 0.0230(12) 0.0098(10) 0.0020(10) 0.0029(10)
C20 0.0146(10) 0.0203(11) 0.0220(11) 0.0050(9) 0.0027(9) 0.0037(9)
C22 0.0173(11) 0.0153(10) 0.0195(11) 0.0074(8) 0.0012(8) 0.0043(8)
C25 0.0205(11) 0.0183(11) 0.0185(11) 0.0062(8) -0.0001(9) 0.0044(9)
C26 0.0171(11) 0.0149(10) 0.0189(11) 0.0079(8) 0.0044(8) 0.0036(8)
C27 0.0143(10) 0.0183(11) 0.0221(11) 0.0086(9) 0.0045(8) 0.0044(8)
C31 0.0131(10) 0.0221(11) 0.0291(12) 0.0093(9) 0.0021(9) 0.0020(9)
C32 0.0151(10) 0.0139(10) 0.0182(10) 0.0075(8) 0.0024(8) 0.0039(8)
C37 0.0249(12) 0.0263(12) 0.0251(12) 0.0129(10) 0.0116(10) 0.0115(10)
C43 0.0550(19) 0.0406(16) 0.0384(16) 0.0167(13) 0.0318(14) 0.0184(14)
C44 0.0163(11) 0.0128(10) 0.0189(11) 0.0041(8) 0.0042(8) 0.0039(8)
C46 0.0157(10) 0.0120(10) 0.0177(10) 0.0061(8) 0.0031(8) 0.0038(8)
C47 0.0163(10) 0.0202(11) 0.0185(11) 0.0048(9) 0.0035(8) 0.0049(9)
C50 0.0161(10) 0.0131(10) 0.0179(10) 0.0069(8) 0.0029(8) 0.0040(8)
C51 0.0161(10) 0.0118(10) 0.0180(10) 0.0053(8) 0.0029(8) 0.0050(8)
C52 0.0201(11) 0.0120(10) 0.0175(10) 0.0072(8) 0.0034(8) 0.0039(8)
C54 0.0198(11) 0.0187(11) 0.0169(10) 0.0083(8) 0.0049(8) 0.0057(9)
C59 0.0162(10) 0.0196(11) 0.0186(11) 0.0046(8) 0.0024(8) 0.0048(9)
C60 0.0177(11) 0.0143(10) 0.0183(11) 0.0065(8) 0.0013(8) 0.0045(8)
C65 0.0277(13) 0.0301(13) 0.0173(11) 0.0072(10) -0.0032(9) 0.0056(10)
C68 0.0144(10) 0.0135(10) 0.0205(11) 0.0057(8) 0.0030(8) 0.0016(8)
C70 0.0172(11) 0.0196(11) 0.0180(11) 0.0051(9) 0.0037(8) 0.0053(9)
C72 0.0146(10) 0.0117(10) 0.0182(10) 0.0050(8) 0.0021(8) 0.0027(8)
C74 0.0157(10) 0.0141(10) 0.0226(11) 0.0061(8) 0.0040(9) 0.0038(8)
C75 0.0213(11) 0.0209(11) 0.0199(11) 0.0084(9) 0.0092(9) 0.0091(9)
C76 0.0197(11) 0.0200(11) 0.0174(11) 0.0042(9) 0.0028(9) 0.0037(9)
C78 0.0169(11) 0.0191(11) 0.0209(11) 0.0048(9) 0.0069(9) 0.0029(9)
C79 0.0231(12) 0.0303(13) 0.0234(12) 0.0096(10) 0.0088(9) 0.0145(10)
C80 0.0164(10) 0.0133(10) 0.0185(10) 0.0082(8) 0.0039(8) 0.0044(8)
C81 0.0421(15) 0.0332(14) 0.0210(12) 0.0144(11) -0.0018(11) 0.0071(12)
C82 0.0157(10) 0.0149(10) 0.0204(11) 0.0066(8) 0.0021(8) 0.0046(8)
C84 0.0194(11) 0.0155(10) 0.0201(11) 0.0091(8) 0.0076(9) 0.0061(8)
C85 0.0442(17) 0.0321(15) 0.0466(17) 0.0013(13) 0.0225(14) 0.0158(13)
C86 0.0193(11) 0.0170(11) 0.0219(11) 0.0058(9) -0.0010(9) 0.0025(9)
C89 0.0258(15) 0.134(4) 0.0245(15) -0.0026(18) 0.0071(12) 0.0335(19)
C90 0.0160(11) 0.0152(10) 0.0197(11) 0.0078(8) 0.0033(8) 0.0047(8)
C93 0.0160(10) 0.0131(10) 0.0185(11) 0.0072(8) 0.0036(8) 0.0046(8)
Se02 0.02095(13) 0.01952(13) 0.02339(13) 0.01152(9) 0.00645(9) 0.00525(9)
N5 0.0202(10) 0.0173(9) 0.0173(9) 0.0044(7) 0.0025(7) 0.0044(7)
N6 0.0179(9) 0.0190(9) 0.0197(9) 0.0052(7) 0.0043(7) 0.0047(7)
N7 0.0146(9) 0.0209(9) 0.0241(10) 0.0076(8) 0.0050(7) 0.0064(7)
N8 0.0146(9) 0.0205(9) 0.0253(10) 0.0080(8) 0.0030(7) 0.0052(7)
C2 0.0144(11) 0.0239(12) 0.0264(12) 0.0092(9) 0.0060(9) 0.0070(9)
C6 0.0127(10) 0.0116(10) 0.0214(11) 0.0051(8) 0.0022(8) 0.0026(8)
C7 0.0148(10) 0.0131(10) 0.0250(12) 0.0039(8) 0.0025(9) 0.0026(8)
C8 0.0178(11) 0.0127(10) 0.0198(11) 0.0062(8) 0.0039(8) 0.0049(8)
C11 0.0391(16) 0.0291(15) 0.0539(18) 0.0117(13) -0.0216(14) 0.0080(12)
C12 0.0151(10) 0.0122(10) 0.0230(11) 0.0050(8) 0.0016(8) 0.0034(8)
C14 0.0150(10) 0.0122(10) 0.0186(10) 0.0059(8) 0.0039(8) 0.0037(8)
C15 0.0246(12) 0.0165(11) 0.0223(11) 0.0043(9) 0.0048(9) 0.0041(9)
C17 0.0149(11) 0.0287(13) 0.0299(13) 0.0054(10) 0.0022(9) 0.0048(9)
C21 0.0209(12) 0.0512(17) 0.0253(13) 0.0031(12) -0.0058(10) 0.0068(12)
C23 0.050(5) 0.067(4) 0.036(4) 0.001(3) -0.017(3) 0.034(4)
C24 0.0177(11) 0.0180(11) 0.0219(11) 0.0083(9) 0.0041(9) 0.0062(9)
C28 0.0153(10) 0.0128(10) 0.0229(11) 0.0058(8) 0.0037(8) 0.0044(8)
C29 0.0213(12) 0.0233(12) 0.0282(12) 0.0094(10) 0.0111(10) 0.0033(9)
C30 0.0183(11) 0.0119(10) 0.0198(11) 0.0062(8) 0.0032(8) 0.0039(8)
C33 0.0137(10) 0.0193(11) 0.0286(12) 0.0058(9) 0.0009(9) 0.0056(9)
C34 0.0180(11) 0.0137(10) 0.0207(11) 0.0042(8) 0.0007(9) 0.0023(8)
C36 0.0147(10) 0.0126(10) 0.0204(11) 0.0068(8) 0.0032(8) 0.0040(8)
C38 0.0154(10) 0.0137(10) 0.0202(11) 0.0072(8) 0.0041(8) 0.0056(8)
C39 0.0237(12) 0.0304(13) 0.0236(12) 0.0061(10) -0.0060(10) 0.0033(10)
C40 0.0149(10) 0.0190(11) 0.0171(10) 0.0050(8) 0.0021(8) 0.0071(8)
C41 0.0149(11) 0.0328(14) 0.0359(14) 0.0084(11) 0.0100(10) 0.0047(10)
C42 0.0172(11) 0.0133(10) 0.0206(11) 0.0066(8) 0.0017(8) 0.0044(8)
C45 0.038(4) 0.061(5) 0.026(3) -0.009(3) -0.015(3) 0.018(4)
C48 0.0156(10) 0.0135(10) 0.0200(11) 0.0073(8) 0.0036(8) 0.0051(8)
C49 0.0184(11) 0.0160(10) 0.0244(11) 0.0069(9) 0.0052(9) 0.0038(9)
C53 0.0145(10) 0.0130(10) 0.0266(12) 0.0051(9) -0.0023(9) 0.0014(8)
C55 0.0145(10) 0.0122(10) 0.0194(11) 0.0060(8) 0.0033(8) 0.0029(8)
C56 0.0170(10) 0.0143(10) 0.0173(10) 0.0073(8) 0.0049(8) 0.0045(8)
C57 0.0202(11) 0.0206(11) 0.0220(11) 0.0073(9) 0.0040(9) 0.0069(9)
C58 0.0152(10) 0.0122(10) 0.0196(11) 0.0068(8) 0.0036(8) 0.0039(8)
C61 0.0215(12) 0.0181(11) 0.0229(11) 0.0081(9) -0.0030(9) 0.0041(9)
C62 0.0138(10) 0.0121(10) 0.0202(11) 0.0047(8) 0.0019(8) 0.0026(8)
C63 0.0145(10) 0.0182(11) 0.0253(12) 0.0078(9) 0.0003(9) 0.0030(8)
C64 0.0159(11) 0.0141(10) 0.0254(12) 0.0042(9) 0.0044(9) 0.0031(8)
C66 0.0222(11) 0.0208(11) 0.0180(11) 0.0055(9) 0.0052(9) 0.0063(9)
C67 0.0169(10) 0.0208(11) 0.0177(10) 0.0070(9) 0.0040(8) 0.0070(9)
C69 0.0255(12) 0.0221(11) 0.0197(11) 0.0069(9) -0.0006(9) 0.0071(10)
C71 0.0267(12) 0.0275(12) 0.0189(11) 0.0087(9) 0.0091(9) 0.0108(10)
C73 0.0311(13) 0.0229(12) 0.0200(11) 0.0008(9) 0.0062(10) 0.0074(10)
C77 0.0182(11) 0.0201(11) 0.0271(12) 0.0042(9) -0.0038(9) 0.0043(9)
C83 0.0173(12) 0.0341(14) 0.0323(14) 0.0032(11) -0.0035(10) 0.0022(10)
C88 0.0172(11) 0.0131(10) 0.0199(11) 0.0059(8) 0.0009(8) 0.0041(8)
C91 0.051(5) 0.087(6) 0.044(4) 0.033(5) -0.024(3) -0.031(4)
C92 0.0167(11) 0.0137(10) 0.0229(11) 0.0075(8) 0.0021(9) 0.0054(8)
C94 0.0158(10) 0.0113(10) 0.0180(10) 0.0056(8) 0.0028(8) 0.0028(8)
Cl1 0.0390(4) 0.0714(6) 0.0449(4) -0.0173(4) 0.0096(3) 0.0057(4)
Cl2 0.0553(5) 0.0524(5) 0.0608(5) 0.0004(4) -0.0196(4) 0.0214(4)
C87 0.0431(16) 0.0467(17) 0.0233(13) 0.0049(12) 0.0058(11) 0.0155(14)
C23A 0.046(7) 0.056(6) 0.070(8) -0.005(5) -0.031(5) 0.029(6)
C91A 0.030(5) 0.031(4) 0.029(5) 0.004(3) -0.009(3) -0.004(3)
C45A 0.037(7) 0.108(14) 0.041(6) 0.041(8) -0.002(5) 0.011(9)

loop_
_atom_type_symbol
_atom_type_description
_atom_type_scat_dispersion_real
_atom_type_scat_dispersion_imag
_atom_type_scat_source
C C 0.0181 0.0091 'International Tables Vol C Tables 4.2.6.8 and 6.1.1.4'
H H 0.0000 0.0000 'International Tables Vol C Tables 4.2.6.8 and 6.1.1.4'
Cl Cl 0.3639 0.7018 'International Tables Vol C Tables 4.2.6.8 and 6.1.1.4'
N N 0.0311 0.0180 'International Tables Vol C Tables 4.2.6.8 and 6.1.1.4'
Se Se -0.7943 1.1372 'International Tables Vol C Tables 4.2.6.8 and 6.1.1.4'

loop_
_geom_angle_atom_site_label_1
_geom_angle_atom_site_label_2
_geom_angle_atom_site_label_3
_geom_angle
_geom_angle_site_symmetry_1
_geom_angle_site_symmetry_3
_geom_angle_publ_flag
C70 Se01 C22 92.95(9) . . ?
C1 N1 C74 116.09(19) . . ?
C1 N2 C82 115.46(19) . . ?
C25 N3 C60 115.49(19) . . ?
C25 N4 C52 115.98(19) . . ?
N1 C1 H1 115.8 . . ?
N2 C1 N1 128.5(2) . . ?
N2 C1 H1 115.8 . . ?
C51 C3 C18 119.74(19) . . ?
C51 C3 C72 120.54(19) . . ?
C72 C3 C18 118.23(18) . . ?
C74 C4 C16 120.8(2) . . ?
C74 C4 C82 116.8(2) . . ?
C82 C4 C16 122.4(2) . . ?
H5A C5 H5B 109.5 . . ?
H5A C5 H5C 109.5 . . ?
H5B C5 H5C 109.5 . . ?
C75 C5 H5A 109.5 . . ?
C75 C5 H5B 109.5 . . ?
C75 C5 H5C 109.5 . . ?
C43 C9 C78 110.4(2) . . ?
C43 C9 C85 107.9(2) . . ?
C85 C9 C78 108.0(2) . . ?
C89 C9 C43 109.8(3) . . ?
C89 C9 C78 112.2(2) . . ?
C89 C9 C85 108.3(3) . . ?
C27 C10 C90 122.4(2) . . ?
C80 C10 C27 118.8(2) . . ?
C80 C10 C90 118.77(19) . . ?
C31 C13 H13 119.4 . . ?
C31 C13 C90 121.3(2) . . ?
C90 C13 H13 119.4 . . ?
C72 C16 C4 120.87(19) . . ?
C93 C16 C4 118.4(2) . . ?
C93 C16 C72 120.4(2) . . ?
C47 C18 C3 117.11(19) . . ?
C70 C18 C3 124.3(2) . . ?
C70 C18 C47 118.5(2) . . ?
C47 C19 H19 120.0 . . ?
C47 C19 C81 120.0(2) . . ?
C81 C19 H19 120.0 . . ?
C68 C20 H20 118.8 . . ?
C78 C20 H20 118.8 . . ?
C78 C20 C68 122.3(2) . . ?
C32 C22 Se01 124.40(16) . . ?
C86 C22 Se01 113.88(17) . . ?
C86 C22 C32 121.6(2) . . ?
N3 C25 N4 128.5(2) . . ?
N3 C25 H25 115.7 . . ?
N4 C25 H25 115.7 . . ?
C54 C26 C52 120.9(2) . . ?
C54 C26 C80 120.4(2) . . ?
C80 C26 C52 118.69(19) . . ?
C10 C27 H27 118.4 . . ?
C84 C27 C10 123.2(2) . . ?
C84 C27 H27 118.4 . . ?
C13 C31 H31 120.3 . . ?
C13 C31 C86 119.5(2) . . ?
C86 C31 H31 120.3 . . ?
C22 C32 C51 124.29(19) . . ?
C22 C32 C90 116.28(19) . . ?
C90 C32 C51 119.17(19) . . ?
H37A C37 H37B 109.5 . . ?
H37A C37 H37C 109.5 . . ?
H37B C37 H37C 109.5 . . ?
C75 C37 H37A 109.5 . . ?
C75 C37 H37B 109.5 . . ?
C75 C37 H37C 109.5 . . ?
C9 C43 H43A 109.5 . . ?
C9 C43 H43B 109.5 . . ?
C9 C43 H43C 109.5 . . ?
H43A C43 H43B 109.5 . . ?
H43A C43 H43C 109.5 . . ?
H43B C43 H43C 109.5 . . ?
C59 C44 C68 115.22(19) . . ?
C59 C44 C72 124.3(2) . . ?
C68 C44 C72 120.3(2) . . ?
C51 C46 C80 120.90(19) . . ?
C93 C46 C51 119.67(19) . . ?
C93 C46 C80 118.99(19) . . ?
C18 C47 H47 119.8 . . ?
C19 C47 C18 120.3(2) . . ?
C19 C47 H47 119.8 . . ?
C52 C50 C93 121.3(2) . . ?
C60 C50 C52 116.5(2) . . ?
C60 C50 C93 122.2(2) . . ?
C3 C51 C32 124.64(19) . . ?
C3 C51 C46 117.85(19) . . ?
C46 C51 C32 117.46(19) . . ?
N4 C52 C26 119.26(19) . . ?
N4 C52 C50 121.4(2) . . ?
C50 C52 C26 119.4(2) . . ?
C26 C54 H54 119.3 . . ?
C84 C54 C26 121.5(2) . . ?
C84 C54 H54 119.3 . . ?
C44 C59 H59 118.8 . . ?
C76 C59 C44 122.5(2) . . ?
C76 C59 H59 118.8 . . ?
N3 C60 C50 122.1(2) . . ?
N3 C60 C82 119.5(2) . . ?
C50 C60 C82 118.37(19) . . ?
C70 C65 H65 120.4 . . ?
C81 C65 H65 120.4 . . ?
C81 C65 C70 119.1(2) . . ?
C20 C68 C44 121.4(2) . . ?
C20 C68 C74 118.5(2) . . ?
C44 C68 C74 120.1(2) . . ?
C18 C70 Se01 116.34(16) . . ?
C18 C70 C65 121.8(2) . . ?
C65 C70 Se01 121.81(18) . . ?
C3 C72 C44 123.99(19) . . ?
C16 C72 C3 117.92(19) . . ?
C16 C72 C44 118.07(19) . . ?
N1 C74 C4 121.4(2) . . ?
N1 C74 C68 119.1(2) . . ?
C4 C74 C68 119.5(2) . . ?
C5 C75 C84 109.93(19) . . ?
C37 C75 C5 109.10(19) . . ?
C37 C75 C84 109.05(18) . . ?
C79 C75 C5 108.32(19) . . ?
C79 C75 C37 108.55(19) . . ?
C79 C75 C84 111.84(19) . . ?
C59 C76 H76 118.9 . . ?
C59 C76 C78 122.2(2) . . ?
C78 C76 H76 118.9 . . ?
C20 C78 C9 123.4(2) . . ?
C20 C78 C76 116.3(2) . . ?
C76 C78 C9 120.2(2) . . ?
C75 C79 H79A 109.5 . . ?
C75 C79 H79B 109.5 . . ?
C75 C79 H79C 109.5 . . ?
H79A C79 H79B 109.5 . . ?
H79A C79 H79C 109.5 . . ?
H79B C79 H79C 109.5 . . ?
C10 C80 C26 118.4(2) . . ?
C10 C80 C46 120.0(2) . . ?
C26 C80 C46 121.4(2) . . ?
C19 C81 H81 120.0 . . ?
C65 C81 C19 120.1(2) . . ?
C65 C81 H81 120.0 . . ?
N2 C82 C4 121.8(2) . . ?
N2 C82 C60 119.4(2) . . ?
C4 C82 C60 118.72(19) . . ?
C27 C84 C54 117.5(2) . . ?
C27 C84 C75 122.0(2) . . ?
C54 C84 C75 120.6(2) . . ?
C9 C85 H85A 109.5 . . ?
C9 C85 H85B 109.5 . . ?
C9 C85 H85C 109.5 . . ?
H85A C85 H85B 109.5 . . ?
H85A C85 H85C 109.5 . . ?
H85B C85 H85C 109.5 . . ?
C22 C86 C31 120.8(2) . . ?
C22 C86 H86 119.6 . . ?
C31 C86 H86 119.6 . . ?
C9 C89 H89A 109.5 . . ?
C9 C89 H89B 109.5 . . ?
C9 C89 H89C 109.5 . . ?
H89A C89 H89B 109.5 . . ?
H89A C89 H89C 109.5 . . ?
H89B C89 H89C 109.5 . . ?
C13 C90 C10 119.3(2) . . ?
C13 C90 C32 120.4(2) . . ?
C32 C90 C10 120.15(19) . . ?
C16 C93 C50 119.8(2) . . ?
C46 C93 C16 120.3(2) . . ?
C46 C93 C50 119.90(19) . . ?
C24 Se02 C49 92.30(9) . . ?
C66 N5 C30 116.45(19) . . ?
C66 N6 C8 115.77(19) . . ?
C2 N7 C38 114.73(19) . . ?
C2 N8 C92 116.5(2) . . ?
N7 C2 H2 115.8 . . ?
N8 C2 N7 128.5(2) . . ?
N8 C2 H2 115.8 . . ?
C14 C6 C48 120.3(2) . . ?
C14 C6 C62 118.7(2) . . ?
C48 C6 C62 120.66(19) . . ?
C33 C7 C62 118.4(2) . . ?
C33 C7 C64 122.2(2) . . ?
C62 C7 C64 119.3(2) . . ?
N6 C8 C38 119.01(19) . . ?
N6 C8 C94 122.4(2) . . ?
C94 C8 C38 118.51(19) . . ?
H11A C11 H11B 109.5 . . ?
H11A C11 H11C 109.5 . . ?
H11B C11 H11C 109.5 . . ?
C77 C11 H11A 109.5 . . ?
C77 C11 H11B 109.5 . . ?
C77 C11 H11C 109.5 . . ?
C34 C12 C30 119.5(2) . . ?
C34 C12 C62 120.7(2) . . ?
C62 C12 C30 119.7(2) . . ?
C6 C14 C94 120.3(2) . . ?
C58 C14 C6 120.4(2) . . ?
C58 C14 C94 119.28(19) . . ?
C67 C15 H15 119.8 . . ?
C73 C15 H15 119.8 . . ?
C73 C15 C67 120.5(2) . . ?
C41 C17 H17 119.1 . . ?
C41 C17 C64 121.7(2) . . ?
C64 C17 H17 119.1 . . ?
H21A C21 H21B 109.5 . . ?
H21A C21 H21C 109.5 . . ?
H21B C21 H21C 109.5 . . ?
C77 C21 H21A 109.5 . . ?
C77 C21 H21B 109.5 . . ?
C77 C21 H21C 109.5 . . ?
H23A C23 H23B 109.5 . . ?
H23A C23 H23C 109.5 . . ?
H23B C23 H23C 109.5 . . ?
C39 C23 H23A 109.5 . . ?
C39 C23 H23B 109.5 . . ?
C39 C23 H23C 109.5 . . ?
C40 C24 Se02 116.55(17) . . ?
C71 C24 Se02 121.87(17) . . ?
C71 C24 C40 121.6(2) . . ?
C49 C28 C48 124.5(2) . . ?
C64 C28 C48 119.2(2) . . ?
C64 C28 C49 116.2(2) . . ?
C41 C29 H29 120.0 . . ?
C49 C29 H29 120.0 . . ?
C49 C29 C41 120.0(2) . . ?
N5 C30 C12 119.7(2) . . ?
N5 C30 C94 121.2(2) . . ?
C94 C30 C12 119.0(2) . . ?
C7 C33 H33 118.4 . . ?
C53 C33 C7 123.3(2) . . ?
C53 C33 H33 118.4 . . ?
C12 C34 H34 119.5 . . ?
C53 C34 C12 121.0(2) . . ?
C53 C34 H34 119.5 . . ?
C38 C36 C58 122.8(2) . . ?
C38 C36 C92 116.2(2) . . ?
C92 C36 C58 120.8(2) . . ?
N7 C38 C8 118.7(2) . . ?
N7 C38 C36 122.9(2) . . ?
C36 C38 C8 118.30(19) . . ?
C45 C39 C23 106.4(5) . . ?
C61 C39 C23 107.6(4) . . ?
C61 C39 C45 111.4(6) . . ?
C61 C39 C91A 105.6(5) . . ?
C91 C39 C23 109.6(6) . . ?
C91 C39 C45 111.2(7) . . ?
C91 C39 C61 110.5(4) . . ?
C23A C39 C61 111.5(5) . . ?
C23A C39 C91A 106.2(8) . . ?
C45A C39 C61 114.8(11) . . ?
C45A C39 C23A 112.8(10) . . ?
C45A C39 C91A 105.1(10) . . ?
C24 C40 C56 124.1(2) . . ?
C67 C40 C24 118.8(2) . . ?
C67 C40 C56 117.01(19) . . ?
C17 C41 C29 119.3(2) . . ?
C17 C41 H41 120.4 . . ?
C29 C41 H41 120.4 . . ?
C63 C42 C88 120.5(2) . . ?
C63 C42 C92 119.1(2) . . ?
C88 C42 C92 120.3(2) . . ?
C39 C45 H45A 109.5 . . ?
C39 C45 H45B 109.5 . . ?
C39 C45 H45C 109.5 . . ?
H45A C45 H45B 109.5 . . ?
H45A C45 H45C 109.5 . . ?
H45B C45 H45C 109.5 . . ?
C6 C48 C28 117.97(19) . . ?
C56 C48 C6 117.75(19) . . ?
C56 C48 C28 124.2(2) . . ?
C28 C49 Se02 123.43(17) . . ?
C29 C49 Se02 114.14(17) . . ?
C29 C49 C28 122.3(2) . . ?
C33 C53 C77 119.7(2) . . ?
C34 C53 C33 117.7(2) . . ?
C34 C53 C77 122.5(2) . . ?
C56 C55 C88 123.5(2) . . ?
C58 C55 C56 118.8(2) . . ?
C58 C55 C88 117.74(19) . . ?
C48 C56 C40 121.11(19) . . ?
C48 C56 C55 120.46(19) . . ?
C55 C56 C40 117.06(19) . . ?
C69 C57 H57 119.0 . . ?
C69 C57 C88 121.9(2) . . ?
C88 C57 H57 119.0 . . ?
C14 C58 C36 118.43(19) . . ?
C14 C58 C55 120.24(19) . . ?
C55 C58 C36 121.0(2) . . ?
C63 C61 C39 120.8(2) . . ?
C63 C61 C69 117.0(2) . . ?
C69 C61 C39 122.2(2) . . ?
C7 C62 C6 120.1(2) . . ?
C7 C62 C12 118.8(2) . . ?
C12 C62 C6 120.94(19) . . ?
C42 C63 H63 118.9 . . ?
C61 C63 C42 122.2(2) . . ?
C61 C63 H63 118.9 . . ?
C17 C64 C7 119.9(2) . . ?
C17 C64 C28 119.8(2) . . ?
C28 C64 C7 120.2(2) . . ?
N5 C66 H66 116.1 . . ?
N6 C66 N5 127.7(2) . . ?
N6 C66 H66 116.1 . . ?
C15 C67 H67 120.1 . . ?
C40 C67 C15 119.8(2) . . ?
C40 C67 H67 120.1 . . ?
C57 C69 C61 121.7(2) . . ?
C57 C69 H69 119.1 . . ?
C61 C69 H69 119.1 . . ?
C24 C71 H71 120.4 . . ?
C24 C71 C73 119.1(2) . . ?
C73 C71 H71 120.4 . . ?
C15 C73 H73 120.0 . . ?
C71 C73 C15 120.1(2) . . ?
C71 C73 H73 120.0 . . ?
C11 C77 C83 109.9(2) . . ?
C21 C77 C11 108.7(2) . . ?
C21 C77 C53 111.7(2) . . ?
C21 C77 C83 108.5(2) . . ?
C53 C77 C11 107.91(19) . . ?
C53 C77 C83 110.1(2) . . ?
C77 C83 H83A 109.5 . . ?
C77 C83 H83B 109.5 . . ?
C77 C83 H83C 109.5 . . ?
H83A C83 H83B 109.5 . . ?
H83A C83 H83C 109.5 . . ?
H83B C83 H83C 109.5 . . ?
C42 C88 C55 120.4(2) . . ?
C42 C88 C57 116.3(2) . . ?
C57 C88 C55 123.2(2) . . ?
C39 C91 H91A 109.5 . . ?
C39 C91 H91B 109.5 . . ?
C39 C91 H91C 109.5 . . ?
H91A C91 H91B 109.5 . . ?
H91A C91 H91C 109.5 . . ?
H91B C91 H91C 109.5 . . ?
N8 C92 C36 121.2(2) . . ?
N8 C92 C42 119.7(2) . . ?
C36 C92 C42 119.1(2) . . ?
C8 C94 C14 122.6(2) . . ?
C8 C94 C30 116.4(2) . . ?
C30 C94 C14 121.0(2) . . ?
Cl1 C87 H87A 109.1 . . ?
Cl1 C87 H87B 109.1 . . ?
Cl2 C87 Cl1 112.47(16) . . ?
Cl2 C87 H87A 109.1 . . ?
Cl2 C87 H87B 109.1 . . ?
H87A C87 H87B 107.8 . . ?
C39 C23A H23D 109.5 . . ?
C39 C23A H23E 109.5 . . ?
C39 C23A H23F 109.5 . . ?
H23D C23A H23E 109.5 . . ?
H23D C23A H23F 109.5 . . ?
H23E C23A H23F 109.5 . . ?
C39 C91A H91D 109.5 . . ?
C39 C91A H91E 109.5 . . ?
C39 C91A H91F 109.5 . . ?
H91D C91A H91E 109.5 . . ?
H91D C91A H91F 109.5 . . ?
H91E C91A H91F 109.5 . . ?
C39 C45A H45D 109.5 . . ?
C39 C45A H45E 109.5 . . ?
C39 C45A H45F 109.5 . . ?
H45D C45A H45E 109.5 . . ?
H45D C45A H45F 109.5 . . ?
H45E C45A H45F 109.5 . . ?

loop_
_geom_bond_atom_site_label_1
_geom_bond_atom_site_label_2
_geom_bond_distance
_geom_bond_site_symmetry_2
_geom_bond_publ_flag
Se01 C22 1.922(2) . ?
Se01 C70 1.908(2) . ?
N1 C1 1.336(3) . ?
N1 C74 1.344(3) . ?
N2 C1 1.333(3) . ?
N2 C82 1.346(3) . ?
N3 C25 1.329(3) . ?
N3 C60 1.345(3) . ?
N4 C25 1.334(3) . ?
N4 C52 1.345(3) . ?
C1 H1 0.9500 . ?
C3 C18 1.496(3) . ?
C3 C51 1.423(3) . ?
C3 C72 1.425(3) . ?
C4 C16 1.436(3) . ?
C4 C74 1.409(3) . ?
C4 C82 1.414(3) . ?
C5 H5A 0.9800 . ?
C5 H5B 0.9800 . ?
C5 H5C 0.9800 . ?
C5 C75 1.537(3) . ?
C9 C43 1.527(4) . ?
C9 C78 1.536(3) . ?
C9 C85 1.534(4) . ?
C9 C89 1.513(4) . ?
C10 C27 1.407(3) . ?
C10 C80 1.407(3) . ?
C10 C90 1.465(3) . ?
C13 H13 0.9500 . ?
C13 C31 1.375(3) . ?
C13 C90 1.403(3) . ?
C16 C72 1.418(3) . ?
C16 C93 1.412(3) . ?
C18 C47 1.393(3) . ?
C18 C70 1.385(3) . ?
C19 H19 0.9500 . ?
C19 C47 1.392(3) . ?
C19 C81 1.393(4) . ?
C20 H20 0.9500 . ?
C20 C68 1.407(3) . ?
C20 C78 1.379(3) . ?
C22 C32 1.426(3) . ?
C22 C86 1.382(3) . ?
C25 H25 0.9500 . ?
C26 C52 1.451(3) . ?
C26 C54 1.399(3) . ?
C26 C80 1.421(3) . ?
C27 H27 0.9500 . ?
C27 C84 1.385(3) . ?
C31 H31 0.9500 . ?
C31 C86 1.389(3) . ?
C32 C51 1.473(3) . ?
C32 C90 1.429(3) . ?
C37 H37A 0.9800 . ?
C37 H37B 0.9800 . ?
C37 H37C 0.9800 . ?
C37 C75 1.534(3) . ?
C43 H43A 0.9800 . ?
C43 H43B 0.9800 . ?
C43 H43C 0.9800 . ?
C44 C59 1.409(3) . ?
C44 C68 1.414(3) . ?
C44 C72 1.481(3) . ?
C46 C51 1.424(3) . ?
C46 C80 1.447(3) . ?
C46 C93 1.412(3) . ?
C47 H47 0.9500 . ?
C50 C52 1.415(3) . ?
C50 C60 1.407(3) . ?
C50 C93 1.433(3) . ?
C54 H54 0.9500 . ?
C54 C84 1.393(3) . ?
C59 H59 0.9500 . ?
C59 C76 1.377(3) . ?
C60 C82 1.461(3) . ?
C65 H65 0.9500 . ?
C65 C70 1.387(3) . ?
C65 C81 1.385(4) . ?
C68 C74 1.453(3) . ?
C75 C79 1.534(3) . ?
C75 C84 1.539(3) . ?
C76 H76 0.9500 . ?
C76 C78 1.404(3) . ?
C79 H79A 0.9800 . ?
C79 H79B 0.9800 . ?
C79 H79C 0.9800 . ?
C81 H81 0.9500 . ?
C85 H85A 0.9800 . ?
C85 H85B 0.9800 . ?
C85 H85C 0.9800 . ?
C86 H86 0.9500 . ?
C89 H89A 0.9800 . ?
C89 H89B 0.9800 . ?
C89 H89C 0.9800 . ?
Se02 C24 1.906(2) . ?
Se02 C49 1.917(2) . ?
N5 C30 1.348(3) . ?
N5 C66 1.333(3) . ?
N6 C8 1.340(3) . ?
N6 C66 1.332(3) . ?
N7 C2 1.333(3) . ?
N7 C38 1.344(3) . ?
N8 C2 1.332(3) . ?
N8 C92 1.345(3) . ?
C2 H2 0.9500 . ?
C6 C14 1.411(3) . ?
C6 C48 1.425(3) . ?
C6 C62 1.447(3) . ?
C7 C33 1.397(3) . ?
C7 C62 1.412(3) . ?
C7 C64 1.463(3) . ?
C8 C38 1.461(3) . ?
C8 C94 1.404(3) . ?
C11 H11A 0.9800 . ?
C11 H11B 0.9800 . ?
C11 H11C 0.9800 . ?
C11 C77 1.530(3) . ?
C12 C30 1.448(3) . ?
C12 C34 1.395(3) . ?
C12 C62 1.416(3) . ?
C14 C58 1.409(3) . ?
C14 C94 1.439(3) . ?
C15 H15 0.9500 . ?
C15 C67 1.395(3) . ?
C15 C73 1.389(3) . ?
C17 H17 0.9500 . ?
C17 C41 1.376(4) . ?
C17 C64 1.408(3) . ?
C21 H21A 0.9800 . ?
C21 H21B 0.9800 . ?
C21 H21C 0.9800 . ?
C21 C77 1.526(4) . ?
C23 H23A 0.9800 . ?
C23 H23B 0.9800 . ?
C23 H23C 0.9800 . ?
C23 C39 1.562(8) . ?
C24 C40 1.395(3) . ?
C24 C71 1.386(3) . ?
C28 C48 1.474(3) . ?
C28 C49 1.424(3) . ?
C28 C64 1.420(3) . ?
C29 H29 0.9500 . ?
C29 C41 1.388(4) . ?
C29 C49 1.383(3) . ?
C30 C94 1.410(3) . ?
C33 H33 0.9500 . ?
C33 C53 1.394(3) . ?
C34 H34 0.9500 . ?
C34 C53 1.390(3) . ?
C36 C38 1.409(3) . ?
C36 C58 1.443(3) . ?
C36 C92 1.409(3) . ?
C39 C45 1.547(9) . ?
C39 C61 1.530(3) . ?
C39 C91 1.480(8) . ?
C39 C23A 1.509(13) . ?
C39 C91A 1.588(11) . ?
C39 C45A 1.49(2) . ?
C40 C56 1.498(3) . ?
C40 C67 1.394(3) . ?
C41 H41 0.9500 . ?
C42 C63 1.406(3) . ?
C42 C88 1.411(3) . ?
C42 C92 1.453(3) . ?
C45 H45A 0.9800 . ?
C45 H45B 0.9800 . ?
C45 H45C 0.9800 . ?
C48 C56 1.423(3) . ?
C53 C77 1.527(3) . ?
C55 C56 1.427(3) . ?
C55 C58 1.412(3) . ?
C55 C88 1.479(3) . ?
C57 H57 0.9500 . ?
C57 C69 1.376(3) . ?
C57 C88 1.414(3) . ?
C61 C63 1.382(3) . ?
C61 C69 1.403(3) . ?
C63 H63 0.9500 . ?
C66 H66 0.9500 . ?
C67 H67 0.9500 . ?
C69 H69 0.9500 . ?
C71 H71 0.9500 . ?
C71 C73 1.388(4) . ?
C73 H73 0.9500 . ?
C77 C83 1.531(3) . ?
C83 H83A 0.9800 . ?
C83 H83B 0.9800 . ?
C83 H83C 0.9800 . ?
C91 H91A 0.9800 . ?
C91 H91B 0.9800 . ?
C91 H91C 0.9800 . ?
Cl1 C87 1.764(3) . ?
Cl2 C87 1.751(3) . ?
C87 H87A 0.9900 . ?
C87 H87B 0.9900 . ?
C23A H23D 0.9800 . ?
C23A H23E 0.9800 . ?
C23A H23F 0.9800 . ?
C91A H91D 0.9800 . ?
C91A H91E 0.9800 . ?
C91A H91F 0.9800 . ?
C45A H45D 0.9800 . ?
C45A H45E 0.9800 . ?
C45A H45F 0.9800 . ?

loop_
_geom_torsion_atom_site_label_1
_geom_torsion_atom_site_label_2
_geom_torsion_atom_site_label_3
_geom_torsion_atom_site_label_4
_geom_torsion
_geom_torsion_site_symmetry_1
_geom_torsion_site_symmetry_2
_geom_torsion_site_symmetry_3
_geom_torsion_site_symmetry_4
_geom_torsion_publ_flag
Se01 C22 C32 C51 -3.0(3) . . . . ?
Se01 C22 C32 C90 170.99(15) . . . . ?
Se01 C22 C86 C31 -173.58(17) . . . . ?
N3 C60 C82 N2 -1.2(3) . . . . ?
N3 C60 C82 C4 176.48(19) . . . . ?
C1 N1 C74 C4 1.1(3) . . . . ?
C1 N1 C74 C68 -178.7(2) . . . . ?
C1 N2 C82 C4 -0.2(3) . . . . ?
C1 N2 C82 C60 177.5(2) . . . . ?
C3 C18 C47 C19 -176.1(2) . . . . ?
C3 C18 C70 Se01 -3.2(3) . . . . ?
C3 C18 C70 C65 176.0(2) . . . . ?
C4 C16 C72 C3 174.95(19) . . . . ?
C4 C16 C72 C44 -6.8(3) . . . . ?
C4 C16 C93 C46 176.38(19) . . . . ?
C4 C16 C93 C50 -4.3(3) . . . . ?
C5 C75 C84 C27 133.9(2) . . . . ?
C5 C75 C84 C54 -46.7(3) . . . . ?
C10 C27 C84 C54 1.8(3) . . . . ?
C10 C27 C84 C75 -178.8(2) . . . . ?
C13 C31 C86 C22 1.4(3) . . . . ?
C16 C4 C74 N1 -179.5(2) . . . . ?
C16 C4 C74 C68 0.3(3) . . . . ?
C16 C4 C82 N2 179.0(2) . . . . ?
C16 C4 C82 C60 1.3(3) . . . . ?
C18 C3 C51 C32 -32.8(3) . . . . ?
C18 C3 C51 C46 144.4(2) . . . . ?
C18 C3 C72 C16 -151.53(19) . . . . ?
C18 C3 C72 C44 30.4(3) . . . . ?
C20 C68 C74 N1 -7.1(3) . . . . ?
C20 C68 C74 C4 173.1(2) . . . . ?
C22 C32 C51 C3 -25.2(3) . . . . ?
C22 C32 C51 C46 157.5(2) . . . . ?
C22 C32 C90 C10 -173.18(19) . . . . ?
C22 C32 C90 C13 3.1(3) . . . . ?
C25 N3 C60 C50 0.5(3) . . . . ?
C25 N3 C60 C82 -177.94(19) . . . . ?
C25 N4 C52 C26 179.33(19) . . . . ?
C25 N4 C52 C50 0.4(3) . . . . ?
C26 C54 C84 C27 -4.1(3) . . . . ?
C26 C54 C84 C75 176.45(19) . . . . ?
C27 C10 C80 C26 -5.7(3) . . . . ?
C27 C10 C80 C46 169.14(19) . . . . ?
C27 C10 C90 C13 15.6(3) . . . . ?
C27 C10 C90 C32 -168.1(2) . . . . ?
C31 C13 C90 C10 176.9(2) . . . . ?
C31 C13 C90 C32 0.6(3) . . . . ?
C32 C22 C86 C31 2.4(3) . . . . ?
C37 C75 C84 C27 -106.5(2) . . . . ?
C37 C75 C84 C54 72.9(3) . . . . ?
C43 C9 C78 C20 127.4(3) . . . . ?
C43 C9 C78 C76 -57.2(3) . . . . ?
C44 C59 C76 C78 -1.1(4) . . . . ?
C44 C68 C74 N1 175.2(2) . . . . ?
C44 C68 C74 C4 -4.6(3) . . . . ?
C47 C18 C70 Se01 177.98(15) . . . . ?
C47 C18 C70 C65 -2.9(3) . . . . ?
C47 C19 C81 C65 -1.6(4) . . . . ?
C50 C60 C82 N2 -179.7(2) . . . . ?
C50 C60 C82 C4 -2.0(3) . . . . ?
C51 C3 C18 C47 -108.6(2) . . . . ?
C51 C3 C18 C70 72.6(3) . . . . ?
C51 C3 C72 C16 14.6(3) . . . . ?
C51 C3 C72 C44 -163.6(2) . . . . ?
C51 C32 C90 C10 1.2(3) . . . . ?
C51 C32 C90 C13 177.42(19) . . . . ?
C51 C46 C80 C10 -3.5(3) . . . . ?
C51 C46 C80 C26 171.15(19) . . . . ?
C51 C46 C93 C16 2.6(3) . . . . ?
C51 C46 C93 C50 -176.77(19) . . . . ?
C52 N4 C25 N3 -1.0(3) . . . . ?
C52 C26 C54 C84 -175.5(2) . . . . ?
C52 C26 C80 C10 -179.38(19) . . . . ?
C52 C26 C80 C46 5.8(3) . . . . ?
C52 C50 C60 N3 -1.0(3) . . . . ?
C52 C50 C60 C82 177.49(18) . . . . ?
C52 C50 C93 C16 -174.16(19) . . . . ?
C52 C50 C93 C46 5.2(3) . . . . ?
C54 C26 C52 N4 -6.8(3) . . . . ?
C54 C26 C52 C50 172.13(19) . . . . ?
C54 C26 C80 C10 3.5(3) . . . . ?
C54 C26 C80 C46 -171.25(19) . . . . ?
C59 C44 C68 C20 0.2(3) . . . . ?
C59 C44 C68 C74 177.78(19) . . . . ?
C59 C44 C72 C3 6.5(3) . . . . ?
C59 C44 C72 C16 -171.6(2) . . . . ?
C59 C76 C78 C9 -173.4(2) . . . . ?
C59 C76 C78 C20 2.3(3) . . . . ?
C60 N3 C25 N4 0.6(3) . . . . ?
C60 C50 C52 N4 0.5(3) . . . . ?
C60 C50 C52 C26 -178.44(19) . . . . ?
C60 C50 C93 C16 3.7(3) . . . . ?
C60 C50 C93 C46 -176.97(19) . . . . ?
C68 C20 C78 C9 173.2(2) . . . . ?
C68 C20 C78 C76 -2.4(3) . . . . ?
C68 C44 C59 C76 -0.2(3) . . . . ?
C68 C44 C72 C3 -179.4(2) . . . . ?
C68 C44 C72 C16 2.5(3) . . . . ?
C70 C18 C47 C19 2.8(3) . . . . ?
C70 C65 C81 C19 1.5(4) . . . . ?
C72 C3 C18 C47 57.6(3) . . . . ?
C72 C3 C18 C70 -121.2(2) . . . . ?
C72 C3 C51 C32 161.3(2) . . . . ?
C72 C3 C51 C46 -21.4(3) . . . . ?
C72 C16 C93 C46 -9.6(3) . . . . ?
C72 C16 C93 C50 169.70(19) . . . . ?
C72 C44 C59 C76 174.2(2) . . . . ?
C72 C44 C68 C20 -174.44(19) . . . . ?
C72 C44 C68 C74 3.1(3) . . . . ?
C74 N1 C1 N2 0.1(4) . . . . ?
C74 C4 C16 C72 5.5(3) . . . . ?
C74 C4 C16 C93 179.48(19) . . . . ?
C74 C4 C82 N2 1.3(3) . . . . ?
C74 C4 C82 C60 -176.40(19) . . . . ?
C78 C20 C68 C44 1.2(3) . . . . ?
C78 C20 C68 C74 -176.5(2) . . . . ?
C79 C75 C84 C27 13.5(3) . . . . ?
C79 C75 C84 C54 -167.1(2) . . . . ?
C80 C10 C27 C84 3.2(3) . . . . ?
C80 C10 C90 C13 -163.1(2) . . . . ?
C80 C10 C90 C32 13.3(3) . . . . ?
C80 C26 C52 N4 176.11(19) . . . . ?
C80 C26 C52 C50 -4.9(3) . . . . ?
C80 C26 C54 C84 1.5(3) . . . . ?
C80 C46 C51 C3 -159.69(19) . . . . ?
C80 C46 C51 C32 17.8(3) . . . . ?
C80 C46 C93 C16 175.05(19) . . . . ?
C80 C46 C93 C50 -4.3(3) . . . . ?
C81 C19 C47 C18 -0.6(4) . . . . ?
C81 C65 C70 Se01 179.8(2) . . . . ?
C81 C65 C70 C18 0.7(4) . . . . ?
C82 N2 C1 N1 -0.6(4) . . . . ?
C82 C4 C16 C72 -172.1(2) . . . . ?
C82 C4 C16 C93 1.8(3) . . . . ?
C82 C4 C74 N1 -1.7(3) . . . . ?
C82 C4 C74 C68 178.07(19) . . . . ?
C85 C9 C78 C20 -114.9(3) . . . . ?
C85 C9 C78 C76 60.5(3) . . . . ?
C86 C22 C32 C51 -178.6(2) . . . . ?
C86 C22 C32 C90 -4.6(3) . . . . ?
C89 C9 C78 C20 4.5(4) . . . . ?
C89 C9 C78 C76 179.9(3) . . . . ?
C90 C10 C27 C84 -175.5(2) . . . . ?
C90 C10 C80 C26 173.00(19) . . . . ?
C90 C10 C80 C46 -12.2(3) . . . . ?
C90 C13 C31 C86 -2.9(3) . . . . ?
C90 C32 C51 C3 160.9(2) . . . . ?
C90 C32 C51 C46 -16.4(3) . . . . ?
C93 C16 C72 C3 1.1(3) . . . . ?
C93 C16 C72 C44 179.35(19) . . . . ?
C93 C46 C51 C3 12.6(3) . . . . ?
C93 C46 C51 C32 -169.88(19) . . . . ?
C93 C46 C80 C10 -175.93(19) . . . . ?
C93 C46 C80 C26 -1.2(3) . . . . ?
C93 C50 C52 N4 178.44(19) . . . . ?
C93 C50 C52 C26 -0.5(3) . . . . ?
C93 C50 C60 N3 -178.90(19) . . . . ?
C93 C50 C60 C82 -0.5(3) . . . . ?
Se02 C24 C40 C56 -6.8(3) . . . . ?
Se02 C24 C40 C67 176.75(16) . . . . ?
Se02 C24 C71 C73 -179.80(18) . . . . ?
N5 C30 C94 C8 1.3(3) . . . . ?
N5 C30 C94 C14 -179.97(19) . . . . ?
N6 C8 C38 N7 0.6(3) . . . . ?
N6 C8 C38 C36 178.49(19) . . . . ?
N6 C8 C94 C14 -179.43(19) . . . . ?
N6 C8 C94 C30 -0.7(3) . . . . ?
C2 N7 C38 C8 176.55(19) . . . . ?
C2 N7 C38 C36 -1.3(3) . . . . ?
C2 N8 C92 C36 0.3(3) . . . . ?
C2 N8 C92 C42 179.24(19) . . . . ?
C6 C14 C58 C36 -179.01(19) . . . . ?
C6 C14 C58 C55 -5.2(3) . . . . ?
C6 C14 C94 C8 -179.40(19) . . . . ?
C6 C14 C94 C30 1.9(3) . . . . ?
C6 C48 C56 C40 148.7(2) . . . . ?
C6 C48 C56 C55 -17.6(3) . . . . ?
C7 C33 C53 C34 -1.7(3) . . . . ?
C7 C33 C53 C77 -179.8(2) . . . . ?
C8 N6 C66 N5 0.5(3) . . . . ?
C12 C30 C94 C8 -176.22(19) . . . . ?
C12 C30 C94 C14 2.5(3) . . . . ?
C12 C34 C53 C33 -0.4(3) . . . . ?
C12 C34 C53 C77 177.6(2) . . . . ?
C14 C6 C48 C28 -173.35(19) . . . . ?
C14 C6 C48 C56 10.2(3) . . . . ?
C14 C6 C62 C7 -172.69(19) . . . . ?
C14 C6 C62 C12 2.8(3) . . . . ?
C23 C39 C61 C63 -72.7(5) . . . . ?
C23 C39 C61 C69 106.4(5) . . . . ?
C24 C40 C56 C48 71.7(3) . . . . ?
C24 C40 C56 C55 -121.6(2) . . . . ?
C24 C40 C67 C15 3.9(3) . . . . ?
C24 C71 C73 C15 2.2(4) . . . . ?
C28 C48 C56 C40 -27.5(3) . . . . ?
C28 C48 C56 C55 166.24(19) . . . . ?
C30 N5 C66 N6 0.0(3) . . . . ?
C30 C12 C34 C53 -176.19(19) . . . . ?
C30 C12 C62 C6 1.6(3) . . . . ?
C30 C12 C62 C7 177.16(19) . . . . ?
C33 C7 C62 C6 174.0(2) . . . . ?
C33 C7 C62 C12 -1.5(3) . . . . ?
C33 C7 C64 C17 5.1(3) . . . . ?
C33 C7 C64 C28 -179.6(2) . . . . ?
C33 C53 C77 C11 70.9(3) . . . . ?
C33 C53 C77 C21 -169.7(2) . . . . ?
C33 C53 C77 C83 -49.1(3) . . . . ?
C34 C12 C30 N5 -4.2(3) . . . . ?
C34 C12 C30 C94 173.40(19) . . . . ?
C34 C12 C62 C6 -175.99(19) . . . . ?
C34 C12 C62 C7 -0.5(3) . . . . ?
C34 C53 C77 C11 -107.1(3) . . . . ?
C34 C53 C77 C21 12.4(3) . . . . ?
C34 C53 C77 C83 132.9(2) . . . . ?
C38 N7 C2 N8 0.4(3) . . . . ?
C38 C8 C94 C14 -2.0(3) . . . . ?
C38 C8 C94 C30 176.72(18) . . . . ?
C38 C36 C58 C14 -1.1(3) . . . . ?
C38 C36 C58 C55 -174.91(19) . . . . ?
C38 C36 C92 N8 -1.1(3) . . . . ?
C38 C36 C92 C42 179.94(18) . . . . ?
C39 C61 C63 C42 -178.1(2) . . . . ?
C39 C61 C69 C57 177.1(2) . . . . ?
C40 C24 C71 C73 0.7(4) . . . . ?
C41 C17 C64 C7 172.2(2) . . . . ?
C41 C17 C64 C28 -3.1(4) . . . . ?
C41 C29 C49 Se02 -174.64(19) . . . . ?
C41 C29 C49 C28 1.2(4) . . . . ?
C45 C39 C61 C63 171.1(5) . . . . ?
C45 C39 C61 C69 -9.8(6) . . . . ?
C48 C6 C14 C58 1.0(3) . . . . ?
C48 C6 C14 C94 -178.18(19) . . . . ?
C48 C6 C62 C7 0.9(3) . . . . ?
C48 C6 C62 C12 176.38(19) . . . . ?
C48 C28 C49 Se02 -8.5(3) . . . . ?
C48 C28 C49 C29 176.1(2) . . . . ?
C48 C28 C64 C7 9.6(3) . . . . ?
C48 C28 C64 C17 -175.0(2) . . . . ?
C49 C28 C48 C6 157.5(2) . . . . ?
C49 C28 C48 C56 -26.4(3) . . . . ?
C49 C28 C64 C7 -166.51(19) . . . . ?
C49 C28 C64 C17 8.8(3) . . . . ?
C49 C29 C41 C17 5.0(4) . . . . ?
C56 C40 C67 C15 -172.9(2) . . . . ?
C56 C55 C58 C14 -2.0(3) . . . . ?
C56 C55 C58 C36 171.63(19) . . . . ?
C56 C55 C88 C42 -170.1(2) . . . . ?
C56 C55 C88 C57 14.1(3) . . . . ?
C58 C14 C94 C8 1.4(3) . . . . ?
C58 C14 C94 C30 -177.21(19) . . . . ?
C58 C36 C38 N7 178.42(19) . . . . ?
C58 C36 C38 C8 0.6(3) . . . . ?
C58 C36 C92 N8 -177.95(19) . . . . ?
C58 C36 C92 C42 3.1(3) . . . . ?
C58 C55 C56 C40 -153.19(19) . . . . ?
C58 C55 C56 C48 13.6(3) . . . . ?
C58 C55 C88 C42 9.1(3) . . . . ?
C58 C55 C88 C57 -166.6(2) . . . . ?
C62 C6 C14 C58 174.59(19) . . . . ?
C62 C6 C14 C94 -4.6(3) . . . . ?
C62 C6 C48 C28 13.1(3) . . . . ?
C62 C6 C48 C56 -163.26(19) . . . . ?
C62 C7 C33 C53 2.7(3) . . . . ?
C62 C7 C64 C17 -170.8(2) . . . . ?
C62 C7 C64 C28 4.6(3) . . . . ?
C62 C12 C30 N5 178.18(19) . . . . ?
C62 C12 C30 C94 -4.3(3) . . . . ?
C62 C12 C34 C53 1.4(3) . . . . ?
C63 C42 C88 C55 177.86(19) . . . . ?
C63 C42 C88 C57 -6.1(3) . . . . ?
C63 C42 C92 N8 -2.9(3) . . . . ?
C63 C42 C92 C36 176.03(19) . . . . ?
C63 C61 C69 C57 -3.8(3) . . . . ?
C64 C7 C33 C53 -173.2(2) . . . . ?
C64 C7 C62 C6 -9.9(3) . . . . ?
C64 C7 C62 C12 174.50(19) . . . . ?
C64 C17 C41 C29 -4.1(4) . . . . ?
C64 C28 C48 C6 -18.3(3) . . . . ?
C64 C28 C48 C56 157.8(2) . . . . ?
C64 C28 C49 Se02 167.38(16) . . . . ?
C64 C28 C49 C29 -8.0(3) . . . . ?
C66 N5 C30 C12 176.51(19) . . . . ?
C66 N5 C30 C94 -1.0(3) . . . . ?
C66 N6 C8 C38 -177.56(19) . . . . ?
C66 N6 C8 C94 -0.1(3) . . . . ?
C67 C15 C73 C71 -2.0(4) . . . . ?
C67 C40 C56 C48 -111.7(2) . . . . ?
C67 C40 C56 C55 55.0(3) . . . . ?
C69 C57 C88 C42 5.1(3) . . . . ?
C69 C57 C88 C55 -178.9(2) . . . . ?
C69 C61 C63 C42 2.7(3) . . . . ?
C71 C24 C40 C56 172.8(2) . . . . ?
C71 C24 C40 C67 -3.7(3) . . . . ?
C73 C15 C67 C40 -1.1(3) . . . . ?
C88 C42 C63 C61 2.3(3) . . . . ?
C88 C42 C92 N8 179.46(19) . . . . ?
C88 C42 C92 C36 -1.6(3) . . . . ?
C88 C55 C56 C40 26.1(3) . . . . ?
C88 C55 C56 C48 -167.11(19) . . . . ?
C88 C55 C58 C14 178.66(18) . . . . ?
C88 C55 C58 C36 -7.7(3) . . . . ?
C88 C57 C69 C61 -0.2(4) . . . . ?
C91 C39 C61 C63 47.0(8) . . . . ?
C91 C39 C61 C69 -134.0(8) . . . . ?
C92 N8 C2 N7 0.1(3) . . . . ?
C92 C36 C38 N7 1.7(3) . . . . ?
C92 C36 C38 C8 -176.19(18) . . . . ?
C92 C36 C58 C14 175.49(19) . . . . ?
C92 C36 C58 C55 1.7(3) . . . . ?
C92 C42 C63 C61 -175.3(2) . . . . ?
C92 C42 C88 C55 -4.6(3) . . . . ?
C92 C42 C88 C57 171.47(19) . . . . ?
C94 C8 C38 N7 -176.97(19) . . . . ?
C94 C8 C38 C36 1.0(3) . . . . ?
C94 C14 C58 C36 0.1(3) . . . . ?
C94 C14 C58 C55 173.96(19) . . . . ?
C23A C39 C61 C63 -42.0(11) . . . . ?
C23A C39 C61 C69 137.1(11) . . . . ?
C91A C39 C61 C63 72.8(6) . . . . ?
C91A C39 C61 C69 -108.1(5) . . . . ?
C45A C39 C61 C63 -171.9(11) . . . . ?
C45A C39 C61 C69 7.2(11) . . . . ?

loop_
_platon_squeeze_void_nr
_platon_squeeze_void_average_x
_platon_squeeze_void_average_y
_platon_squeeze_void_average_z
_platon_squeeze_void_volume
_platon_squeeze_void_count_electrons
_platon_squeeze_void_content
1 0.037 0.523 0.908 18 0 ' '
2 0.500 1.000 1.000 108 32 ' '
3 0.483 0.663 -0.018 29 0 ' '
4 0.516 0.337 0.018 28 0 ' '
5 0.962 0.476 0.095 17 0 ' '
